data_4311325
loop_
_publ_author_name
'Shahrad Amerioun'
'Tadahiro Yokosawa'
'Sven Lidin'
'Ulrich H\"aussermann'

_publ_section_title
;
 Phase Stability in the Systems AeAl2-xMgx (Ae = Ca, Sr, Ba): Electron
 Concentration and Size Controlled Variations on the Laves Phase
 Structural Theme
;
_journal_name_full 'Inorganic Chemistry'
_journal_page_first 4751
_journal_page_last 4760
_journal_paper_doi 10.1021/ic0400235
_journal_volume 43
_journal_year 2004
_chemical_formula_sum 'Mg2 Sr'
_chemical_formula_weight 136.22
_space_group_IT_number 194
_symmetry_cell_setting hexagonal
_symmetry_space_group_name_Hall '-P 6c 2c'
_symmetry_space_group_name_H-M 'P 63/m m c'
_atom_sites_solution_hydrogens geom
_atom_sites_solution_primary direct
_atom_sites_solution_secondary difmap
_audit_creation_method SHELXL-97
_cell_angle_alpha 90.00
_cell_angle_beta 90.00
_cell_angle_gamma 120.00
_cell_formula_units_Z 4
_cell_length_a 6.4838(3)
_cell_length_b 6.4838(3)
_cell_length_c 10.4514(8)
_cell_measurement_reflns_used 52
_cell_measurement_temperature 293(2)
_cell_measurement_theta_max 46.86
_cell_measurement_theta_min 7.88
_cell_volume 380.51(4)
_computing_cell_refinement 'PIRUM (Werner & Ericsson, 1993)'
_computing_data_collection 'EXPOSE in IPDS (Stoe &Cie, 1997)'
_computing_data_reduction 'X-RED  (Stoe & Cie, 1997)'
_computing_molecular_graphics 'Atoms (Dowty, 1997)'
_computing_structure_refinement 'SHELXL-97 (Sheldrick, 1997)'
_computing_structure_solution 'SHELXS-97 (Sheldrick, 1990)'
_diffrn_ambient_temperature 293(2)
_diffrn_detector_area_resol_mean 'area detector'
_diffrn_measured_fraction_theta_full 1.000
_diffrn_measured_fraction_theta_max 1.000
_diffrn_measurement_device_type 'Stoe IPDS (version 2.87)'
_diffrn_measurement_method 'fi scan'
_diffrn_radiation_monochromator graphite
_diffrn_radiation_source 'fine-focus sealed tube'
_diffrn_radiation_type MoK\a
_diffrn_radiation_wavelength 0.71073
_diffrn_reflns_av_R_equivalents 0.0376
_diffrn_reflns_av_sigmaI/netI 0.0124
_diffrn_reflns_limit_h_max 7
_diffrn_reflns_limit_h_min -7
_diffrn_reflns_limit_k_max 7
_diffrn_reflns_limit_k_min -7
_diffrn_reflns_limit_l_max 12
_diffrn_reflns_limit_l_min -12
_diffrn_reflns_number 2711
_diffrn_reflns_theta_full 25.98
_diffrn_reflns_theta_max 25.98
_diffrn_reflns_theta_min 3.63
_diffrn_standards_interval_count 6.0
_exptl_absorpt_coefficient_mu 14.23
_exptl_absorpt_correction_T_max 0.1971
_exptl_absorpt_correction_T_min 0.1293
_exptl_absorpt_correction_type 'numerical (X-shape, (Stoe & Cie, 1997))'
_exptl_crystal_colour silver
_exptl_crystal_density_diffrn 2.38
_exptl_crystal_density_method 'not measured'
_exptl_crystal_description 'needle-like shape'
_exptl_crystal_F_000 248
_exptl_crystal_size_max 0.10
_exptl_crystal_size_mid 0.05
_exptl_crystal_size_min 0.04
_refine_diff_density_max 0.658
_refine_diff_density_min -0.638
_refine_diff_density_rms 0.148
_refine_ls_extinction_method none
_refine_ls_goodness_of_fit_ref 1.158
_refine_ls_hydrogen_treatment mixed
_refine_ls_matrix_type full
_refine_ls_number_parameters 10
_refine_ls_number_reflns 169
_refine_ls_number_restraints 0
_refine_ls_restrained_S_all 1.158
_refine_ls_R_factor_all 0.0197
_refine_ls_R_factor_gt 0.0122
_refine_ls_shift/su_max 0.000
_refine_ls_shift/su_mean 0.000
_refine_ls_structure_factor_coef Fsqd
_refine_ls_weighting_details 'calc w=1/[\s^2^(Fo^2^)+(0.0129P)^2^+0.1737P] where P=(Fo^2^+2Fc^2^)/3'
_refine_ls_weighting_scheme calc
_refine_ls_wR_factor_gt 0.0273
_refine_ls_wR_factor_ref 0.0282
_reflns_number_gt 143
_reflns_number_total 169
_reflns_threshold_expression >2sigma(I)
_cod_data_source_file ic0400235_8.cif
_cod_data_source_block SrMg2
_cod_depositor_comments
;
The following automatic conversions were performed:

data name '_atom_site_symetry_multiplicity' was replaced with
'_atom_site_symmetry_multiplicity' as specified in the replacement
file 'data/replacement-values/replacement_tags.lst'.

Automatic conversion script
Id: cif_correct_tags 9268 2022-04-12 08:56:07Z antanas 
;
_cod_original_formula_sum SrMg2
_cod_database_code 4311325

loop_
_symmetry_equiv_pos_as_xyz
'x, y, z'
'-y, x-y, z'
'-x+y, -x, z'
'-x, -y, z+1/2'
'y, -x+y, z+1/2'
'x-y, x, z+1/2'
'y, x, -z'
'x-y, -y, -z'
'-x, -x+y, -z'
'-y, -x, -z+1/2'
'-x+y, y, -z+1/2'
'x, x-y, -z+1/2'
'-x, -y, -z'
'y, -x+y, -z'
'x-y, x, -z'
'x, y, -z-1/2'
'-y, x-y, -z-1/2'
'-x+y, -x, -z-1/2'
'-y, -x, z'
'-x+y, y, z'
'x, x-y, z'
'y, x, z-1/2'
'x-y, -y, z-1/2'
'-x, -x+y, z-1/2'

loop_
_atom_site_label
_atom_site_type_symbol
_atom_site_fract_x
_atom_site_fract_y
_atom_site_fract_z
_atom_site_U_iso_or_equiv
_atom_site_adp_type
_atom_site_occupancy
_atom_site_symmetry_multiplicity
_atom_site_calc_flag
_atom_site_refinement_flags
_atom_site_disorder_assembly
_atom_site_disorder_group
Sr1 Sr 0.3333 0.6667 0.06071(4) 0.01577(15) Uani 1 6 d S . .
Mg1 Mg 0.0000 0.0000 0.0000 0.0180(4) Uani 1 12 d S . .
Mg2 Mg 0.83317(12) 0.6663(2) 0.2500 0.0178(3) Uani 1 4 d S . .

loop_
_atom_site_aniso_label
_atom_site_aniso_U_11
_atom_site_aniso_U_22
_atom_site_aniso_U_33
_atom_site_aniso_U_23
_atom_site_aniso_U_13
_atom_site_aniso_U_12
Sr1 0.01567(17) 0.01567(17) 0.0160(2) 0.000 0.000 0.00783(8)
Mg1 0.0192(7) 0.0192(7) 0.0155(9) 0.000 0.000 0.0096(3)
Mg2 0.0192(5) 0.0163(6) 0.0171(5) 0.000 0.000 0.0081(3)

loop_
_atom_type_symbol
_atom_type_description
_atom_type_scat_dispersion_real
_atom_type_scat_dispersion_imag
_atom_type_scat_source
Sr Sr -1.5307 3.2498 'International Tables Vol C Tables 4.2.6.8 and 6.1.1.4'
Mg Mg 0.0486 0.0363 'International Tables Vol C Tables 4.2.6.8 and 6.1.1.4'

loop_
_geom_angle_atom_site_label_1
_geom_angle_atom_site_label_2
_geom_angle_atom_site_label_3
_geom_angle
_geom_angle_site_symmetry_1
_geom_angle_site_symmetry_3
_geom_angle_publ_flag
Mg2 Sr1 Mg2 51.21(3) 15 13_665 ?
Mg2 Sr1 Mg2 51.21(3) 15 14_565 ?
Mg2 Sr1 Mg2 51.21(3) 13_665 14_565 ?
Mg2 Sr1 Mg1 50.446(19) 15 1_565 ?
Mg2 Sr1 Mg1 95.807(12) 13_665 1_565 ?
Mg2 Sr1 Mg1 95.807(12) 14_565 1_565 ?
Mg2 Sr1 Mg1 95.807(12) 15 . ?
Mg2 Sr1 Mg1 50.446(19) 13_665 . ?
Mg2 Sr1 Mg1 95.807(12) 14_565 . ?
Mg1 Sr1 Mg1 117.265(3) 1_565 . ?
Mg2 Sr1 Mg1 95.807(12) 15 1_665 ?
Mg2 Sr1 Mg1 95.807(12) 13_665 1_665 ?
Mg2 Sr1 Mg1 50.446(19) 14_565 1_665 ?
Mg1 Sr1 Mg1 117.265(3) 1_565 1_665 ?
Mg1 Sr1 Mg1 117.265(3) . 1_665 ?
Mg2 Sr1 Mg2 94.74(2) 15 2_665 ?
Mg2 Sr1 Mg2 145.128(7) 13_665 2_665 ?
Mg2 Sr1 Mg2 116.820(8) 14_565 2_665 ?
Mg1 Sr1 Mg2 50.092(14) 1_565 2_665 ?
Mg1 Sr1 Mg2 144.700(19) . 2_665 ?
Mg1 Sr1 Mg2 94.97(2) 1_665 2_665 ?
Mg2 Sr1 Mg2 116.820(8) 15 3_565 ?
Mg2 Sr1 Mg2 94.74(2) 13_665 3_565 ?
Mg2 Sr1 Mg2 145.128(7) 14_565 3_565 ?
Mg1 Sr1 Mg2 94.97(2) 1_565 3_565 ?
Mg1 Sr1 Mg2 50.092(14) . 3_565 ?
Mg1 Sr1 Mg2 144.700(19) 1_665 3_565 ?
Mg2 Sr1 Mg2 95.334(7) 2_665 3_565 ?
Mg2 Sr1 Mg2 116.820(8) 15 3_675 ?
Mg2 Sr1 Mg2 145.128(7) 13_665 3_675 ?
Mg2 Sr1 Mg2 94.74(2) 14_565 3_675 ?
Mg1 Sr1 Mg2 94.97(2) 1_565 3_675 ?
Mg1 Sr1 Mg2 144.700(19) . 3_675 ?
Mg1 Sr1 Mg2 50.092(14) 1_665 3_675 ?
Mg2 Sr1 Mg2 50.48(4) 2_665 3_675 ?
Mg2 Sr1 Mg2 117.212(11) 3_565 3_675 ?
Mg2 Sr1 Mg2 145.128(7) 15 . ?
Mg2 Sr1 Mg2 116.820(8) 13_665 . ?
Mg2 Sr1 Mg2 94.74(2) 14_565 . ?
Mg1 Sr1 Mg2 144.700(19) 1_565 . ?
Mg1 Sr1 Mg2 94.97(2) . . ?
Mg1 Sr1 Mg2 50.092(14) 1_665 . ?
Mg2 Sr1 Mg2 95.334(7) 2_665 . ?
Mg2 Sr1 Mg2 95.334(7) 3_565 . ?
Mg2 Sr1 Mg2 50.58(4) 3_675 . ?
Mg2 Sr1 Mg2 94.74(2) 15 1_455 ?
Mg2 Sr1 Mg2 116.820(8) 13_665 1_455 ?
Mg2 Sr1 Mg2 145.128(7) 14_565 1_455 ?
Mg1 Sr1 Mg2 50.092(14) 1_565 1_455 ?
Mg1 Sr1 Mg2 94.97(2) . 1_455 ?
Mg1 Sr1 Mg2 144.700(19) 1_665 1_455 ?
Mg2 Sr1 Mg2 50.58(4) 2_665 1_455 ?
Mg2 Sr1 Mg2 50.48(4) 3_565 1_455 ?
Mg2 Sr1 Mg2 95.334(7) 3_675 1_455 ?
Mg2 Sr1 Mg2 117.212(11) . 1_455 ?
Mg2 Sr1 Mg2 145.128(7) 15 2_655 ?
Mg2 Sr1 Mg2 94.74(2) 13_665 2_655 ?
Mg2 Sr1 Mg2 116.820(8) 14_565 2_655 ?
Mg1 Sr1 Mg2 144.700(19) 1_565 2_655 ?
Mg1 Sr1 Mg2 50.092(14) . 2_655 ?
Mg1 Sr1 Mg2 94.97(2) 1_665 2_655 ?
Mg2 Sr1 Mg2 117.212(11) 2_665 2_655 ?
Mg2 Sr1 Mg2 50.58(4) 3_565 2_655 ?
Mg2 Sr1 Mg2 95.334(7) 3_675 2_655 ?
Mg2 Sr1 Mg2 50.48(4) . 2_655 ?
Mg2 Sr1 Mg2 95.334(7) 1_455 2_655 ?
Mg2 Mg1 Mg2 180.00(8) 14_455 2_655 ?
Mg2 Mg1 Mg2 60.62(3) 14_455 15_545 ?
Mg2 Mg1 Mg2 119.38(3) 2_655 15_545 ?
Mg2 Mg1 Mg2 119.38(3) 14_455 3_565 ?
Mg2 Mg1 Mg2 60.62(3) 2_655 3_565 ?
Mg2 Mg1 Mg2 180.0 15_545 3_565 ?
Mg2 Mg1 Mg2 60.62(3) 14_455 13_665 ?
Mg2 Mg1 Mg2 119.38(3) 2_655 13_665 ?
Mg2 Mg1 Mg2 60.62(3) 15_545 13_665 ?
Mg2 Mg1 Mg2 119.38(3) 3_565 13_665 ?
Mg2 Mg1 Mg2 119.38(3) 14_455 1_445 ?
Mg2 Mg1 Mg2 60.62(3) 2_655 1_445 ?
Mg2 Mg1 Mg2 119.38(3) 15_545 1_445 ?
Mg2 Mg1 Mg2 60.62(3) 3_565 1_445 ?
Mg2 Mg1 Mg2 180.00(8) 13_665 1_445 ?
Mg2 Mg1 Sr1 64.972(8) 14_455 13_565 ?
Mg2 Mg1 Sr1 115.028(8) 2_655 13_565 ?
Mg2 Mg1 Sr1 116.02(2) 15_545 13_565 ?
Mg2 Mg1 Sr1 63.98(2) 3_565 13_565 ?
Mg2 Mg1 Sr1 64.972(8) 13_665 13_565 ?
Mg2 Mg1 Sr1 115.028(8) 1_445 13_565 ?
Mg2 Mg1 Sr1 115.028(8) 14_455 1_545 ?
Mg2 Mg1 Sr1 64.972(8) 2_655 1_545 ?
Mg2 Mg1 Sr1 63.98(2) 15_545 1_545 ?
Mg2 Mg1 Sr1 116.02(2) 3_565 1_545 ?
Mg2 Mg1 Sr1 115.028(8) 13_665 1_545 ?
Mg2 Mg1 Sr1 64.972(8) 1_445 1_545 ?
Sr1 Mg1 Sr1 180.0 13_565 1_545 ?
Mg2 Mg1 Sr1 64.972(8) 14_455 13 ?
Mg2 Mg1 Sr1 115.028(8) 2_655 13 ?
Mg2 Mg1 Sr1 64.972(8) 15_545 13 ?
Mg2 Mg1 Sr1 115.028(8) 3_565 13 ?
Mg2 Mg1 Sr1 116.02(2) 13_665 13 ?
Mg2 Mg1 Sr1 63.98(2) 1_445 13 ?
Sr1 Mg1 Sr1 117.265(3) 13_565 13 ?
Sr1 Mg1 Sr1 62.735(3) 1_545 13 ?
Mg2 Mg1 Sr1 115.028(8) 14_455 . ?
Mg2 Mg1 Sr1 64.972(8) 2_655 . ?
Mg2 Mg1 Sr1 115.028(8) 15_545 . ?
Mg2 Mg1 Sr1 64.972(8) 3_565 . ?
Mg2 Mg1 Sr1 63.98(2) 13_665 . ?
Mg2 Mg1 Sr1 116.02(2) 1_445 . ?
Sr1 Mg1 Sr1 62.735(3) 13_565 . ?
Sr1 Mg1 Sr1 117.265(3) 1_545 . ?
Sr1 Mg1 Sr1 180.0 13 . ?
Mg2 Mg1 Sr1 116.02(2) 14_455 13_665 ?
Mg2 Mg1 Sr1 63.98(2) 2_655 13_665 ?
Mg2 Mg1 Sr1 64.972(8) 15_545 13_665 ?
Mg2 Mg1 Sr1 115.028(8) 3_565 13_665 ?
Mg2 Mg1 Sr1 64.972(8) 13_665 13_665 ?
Mg2 Mg1 Sr1 115.028(8) 1_445 13_665 ?
Sr1 Mg1 Sr1 117.265(3) 13_565 13_665 ?
Sr1 Mg1 Sr1 62.735(3) 1_545 13_665 ?
Sr1 Mg1 Sr1 117.265(3) 13 13_665 ?
Sr1 Mg1 Sr1 62.735(3) . 13_665 ?
Mg2 Mg1 Sr1 63.98(2) 14_455 1_445 ?
Mg2 Mg1 Sr1 116.02(2) 2_655 1_445 ?
Mg2 Mg1 Sr1 115.028(8) 15_545 1_445 ?
Mg2 Mg1 Sr1 64.972(8) 3_565 1_445 ?
Mg2 Mg1 Sr1 115.028(8) 13_665 1_445 ?
Mg2 Mg1 Sr1 64.972(8) 1_445 1_445 ?
Sr1 Mg1 Sr1 62.735(3) 13_565 1_445 ?
Sr1 Mg1 Sr1 117.265(3) 1_545 1_445 ?
Sr1 Mg1 Sr1 62.735(3) 13 1_445 ?
Sr1 Mg1 Sr1 117.265(3) . 1_445 ?
Sr1 Mg1 Sr1 180.0 13_665 1_445 ?
Mg1 Mg2 Mg1 108.72(4) 4_665 1_665 ?
Mg1 Mg2 Mg2 120.308(17) 4_665 2_655 ?
Mg1 Mg2 Mg2 120.308(17) 1_665 2_655 ?
Mg1 Mg2 Mg2 120.308(16) 4_665 3_665 ?
Mg1 Mg2 Mg2 120.308(16) 1_665 3_665 ?
Mg2 Mg2 Mg2 60.0 2_655 3_665 ?
Mg1 Mg2 Mg2 59.692(16) 4_665 2_765 ?
Mg1 Mg2 Mg2 59.692(16) 1_665 2_765 ?
Mg2 Mg2 Mg2 180.00(5) 2_655 2_765 ?
Mg2 Mg2 Mg2 120.0 3_665 2_765 ?
Mg1 Mg2 Mg2 59.692(16) 4_665 3_675 ?
Mg1 Mg2 Mg2 59.692(16) 1_665 3_675 ?
Mg2 Mg2 Mg2 120.0 2_655 3_675 ?
Mg2 Mg2 Mg2 180.00(5) 3_665 3_675 ?
Mg2 Mg2 Mg2 60.0 2_765 3_675 ?
Mg1 Mg2 Sr1 174.29(4) 4_665 13_665 ?
Mg1 Mg2 Sr1 65.577(6) 1_665 13_665 ?
Mg2 Mg2 Sr1 64.396(16) 2_655 13_665 ?
Mg2 Mg2 Sr1 64.396(16) 3_665 13_665 ?
Mg2 Mg2 Sr1 115.604(16) 2_765 13_665 ?
Mg2 Mg2 Sr1 115.604(16) 3_675 13_665 ?
Mg1 Mg2 Sr1 65.577(6) 4_665 4_665 ?
Mg1 Mg2 Sr1 174.29(4) 1_665 4_665 ?
Mg2 Mg2 Sr1 64.396(16) 2_655 4_665 ?
Mg2 Mg2 Sr1 64.396(16) 3_665 4_665 ?
Mg2 Mg2 Sr1 115.604(16) 2_765 4_665 ?
Mg2 Mg2 Sr1 115.604(16) 3_675 4_665 ?
Sr1 Mg2 Sr1 120.13(4) 13_665 4_665 ?
Mg1 Mg2 Sr1 115.03(2) 4_665 . ?
Mg1 Mg2 Sr1 64.937(8) 1_665 . ?
Mg2 Mg2 Sr1 64.76(2) 2_655 . ?
Mg2 Mg2 Sr1 115.29(2) 3_665 . ?
Mg2 Mg2 Sr1 115.24(2) 2_765 . ?
Mg2 Mg2 Sr1 64.71(2) 3_675 . ?
Sr1 Mg2 Sr1 63.180(8) 13_665 . ?
Sr1 Mg2 Sr1 116.851(18) 4_665 . ?
Mg1 Mg2 Sr1 64.937(8) 4_665 16_656 ?
Mg1 Mg2 Sr1 115.03(2) 1_665 16_656 ?
Mg2 Mg2 Sr1 115.29(2) 2_655 16_656 ?
Mg2 Mg2 Sr1 64.76(2) 3_665 16_656 ?
Mg2 Mg2 Sr1 64.71(2) 2_765 16_656 ?
Mg2 Mg2 Sr1 115.24(2) 3_675 16_656 ?
Sr1 Mg2 Sr1 116.851(17) 13_665 16_656 ?
Sr1 Mg2 Sr1 63.180(8) 4_665 16_656 ?
Sr1 Mg2 Sr1 179.94(4) . 16_656 ?
Mg1 Mg2 Sr1 64.937(8) 4_665 16_556 ?
Mg1 Mg2 Sr1 115.03(2) 1_665 16_556 ?
Mg2 Mg2 Sr1 64.76(2) 2_655 16_556 ?
Mg2 Mg2 Sr1 115.29(2) 3_665 16_556 ?
Mg2 Mg2 Sr1 115.24(2) 2_765 16_556 ?
Mg2 Mg2 Sr1 64.71(2) 3_675 16_556 ?
Sr1 Mg2 Sr1 116.851(18) 13_665 16_556 ?
Sr1 Mg2 Sr1 63.180(8) 4_665 16_556 ?
Sr1 Mg2 Sr1 62.788(11) . 16_556 ?
Sr1 Mg2 Sr1 117.212(11) 16_656 16_556 ?
Mg1 Mg2 Sr1 115.03(2) 4_665 1_655 ?
Mg1 Mg2 Sr1 64.937(8) 1_665 1_655 ?
Mg2 Mg2 Sr1 115.29(2) 2_655 1_655 ?
Mg2 Mg2 Sr1 64.76(2) 3_665 1_655 ?
Mg2 Mg2 Sr1 64.71(2) 2_765 1_655 ?
Mg2 Mg2 Sr1 115.24(2) 3_675 1_655 ?
Sr1 Mg2 Sr1 63.180(8) 13_665 1_655 ?
Sr1 Mg2 Sr1 116.851(17) 4_665 1_655 ?
Sr1 Mg2 Sr1 117.212(11) . 1_655 ?
Sr1 Mg2 Sr1 62.788(11) 16_656 1_655 ?
Sr1 Mg2 Sr1 179.94(4) 16_556 1_655 ?

loop_
_geom_bond_atom_site_label_1
_geom_bond_atom_site_label_2
_geom_bond_distance
_geom_bond_site_symmetry_2
_geom_bond_publ_flag
Sr1 Mg2 3.7472(8) 15 ?
Sr1 Mg2 3.7472(8) 13_665 ?
Sr1 Mg2 3.7472(8) 14_565 ?
Sr1 Mg1 3.79680(19) 1_565 ?
Sr1 Mg1 3.79680(19) . ?
Sr1 Mg1 3.79680(19) 1_665 ?
Sr1 Mg2 3.7979(3) 2_665 ?
Sr1 Mg2 3.7979(2) 3_565 ?
Sr1 Mg2 3.7979(3) 3_675 ?
Sr1 Mg2 3.7979(2) . ?
Sr1 Mg2 3.7979(2) 1_455 ?
Sr1 Mg2 3.7979(2) 2_655 ?
Mg1 Mg2 3.2151(8) 14_455 ?
Mg1 Mg2 3.2151(8) 2_655 ?
Mg1 Mg2 3.2151(8) 15_545 ?
Mg1 Mg2 3.2151(8) 3_565 ?
Mg1 Mg2 3.2151(8) 13_665 ?
Mg1 Mg2 3.2151(8) 1_445 ?
Mg1 Sr1 3.79680(18) 13_565 ?
Mg1 Sr1 3.79680(19) 1_545 ?
Mg1 Sr1 3.79680(19) 13 ?
Mg1 Sr1 3.79680(19) 13_665 ?
Mg1 Sr1 3.79680(18) 1_445 ?
Mg2 Mg1 3.2151(8) 4_665 ?
Mg2 Mg1 3.2151(8) 1_665 ?
Mg2 Mg2 3.239(2) 2_655 ?
Mg2 Mg2 3.239(2) 3_665 ?
Mg2 Mg2 3.245(2) 2_765 ?
Mg2 Mg2 3.245(2) 3_675 ?
Mg2 Sr1 3.7472(8) 13_665 ?
Mg2 Sr1 3.7472(8) 4_665 ?
Mg2 Sr1 3.7979(2) 16_656 ?
Mg2 Sr1 3.7979(2) 16_556 ?
Mg2 Sr1 3.7979(2) 1_655 ?
